data_1545714
loop_
_publ_author_name
'Tan, Wei'
'Wei, Jianpeng'
'Jiang, Xuefeng'

_publ_section_title
;
 Thiocarbonyl Surrogate via Combination of Sulfur and Chloroform for
 Thiocarbamide and Oxazolidinethione Construction.
;
_journal_issue 8
_journal_name_full 'Organic letters'
_journal_page_first 2166
_journal_page_last 2169
_journal_paper_doi 10.1021/acs.orglett.7b00819
_journal_volume 19
_journal_year 2017
_chemical_absolute_configuration ad
_chemical_formula_sum 'C12 H12 N2 O S'
_chemical_formula_weight 232.30
_chemical_name_systematic
; 
 ? 
;
_space_group_IT_number 4
_symmetry_cell_setting monoclinic
_symmetry_space_group_name_Hall 'P 2yb'
_symmetry_space_group_name_H-M 'P 1 21 1'
_atom_sites_solution_hydrogens geom
_atom_sites_solution_primary direct
_atom_sites_solution_secondary difmap
_audit_creation_method SHELXL-97
_cell_angle_alpha 90.00
_cell_angle_beta 102.1300(10)
_cell_angle_gamma 90.00
_cell_formula_units_Z 2
_cell_length_a 5.2322(3)
_cell_length_b 10.0668(5)
_cell_length_c 10.7671(5)
_cell_measurement_reflns_used 6630
_cell_measurement_temperature 173(2)
_cell_measurement_theta_max 28.37
_cell_measurement_theta_min 2.80
_cell_volume 554.46(5)
_computing_structure_refinement 'SHELXL-97 (Sheldrick, 2008)'
_computing_structure_solution 'SHELXS-97 (Sheldrick, 2008)'
_diffrn_ambient_temperature 173(2)
_diffrn_measured_fraction_theta_full 0.999
_diffrn_measured_fraction_theta_max 0.999
_diffrn_measurement_device_type 'Bruker Smart Apex II CCD'
_diffrn_radiation_monochromator graphite
_diffrn_radiation_source 'fine-focus sealed tube'
_diffrn_radiation_type MoK\a
_diffrn_radiation_wavelength 0.71073
_diffrn_reflns_av_R_equivalents 0.0208
_diffrn_reflns_av_sigmaI/netI 0.0182
_diffrn_reflns_limit_h_max 6
_diffrn_reflns_limit_h_min -6
_diffrn_reflns_limit_k_max 11
_diffrn_reflns_limit_k_min -11
_diffrn_reflns_limit_l_max 12
_diffrn_reflns_limit_l_min -12
_diffrn_reflns_number 6445
_diffrn_reflns_theta_full 25.01
_diffrn_reflns_theta_max 25.01
_diffrn_reflns_theta_min 2.80
_exptl_absorpt_coefficient_mu 0.270
_exptl_absorpt_correction_T_max 0.9161
_exptl_absorpt_correction_T_min 0.8700
_exptl_absorpt_correction_type multi-scan
_exptl_absorpt_process_details sadabs
_exptl_crystal_colour colorless
_exptl_crystal_density_diffrn 1.391
_exptl_crystal_density_method 'not measured'
_exptl_crystal_description block
_exptl_crystal_F_000 244
_exptl_crystal_size_max 0.53
_exptl_crystal_size_mid 0.48
_exptl_crystal_size_min 0.33
_refine_diff_density_max 0.162
_refine_diff_density_min -0.145
_refine_diff_density_rms 0.031
_refine_ls_abs_structure_details 'Flack H D (1983), Acta Cryst. A39, 876-881'
_refine_ls_abs_structure_Flack 0.05(6)
_refine_ls_extinction_method none
_refine_ls_goodness_of_fit_ref 1.052
_refine_ls_hydrogen_treatment constr
_refine_ls_matrix_type full
_refine_ls_number_parameters 145
_refine_ls_number_reflns 1938
_refine_ls_number_restraints 1
_refine_ls_restrained_S_all 1.052
_refine_ls_R_factor_all 0.0233
_refine_ls_R_factor_gt 0.0230
_refine_ls_shift/su_max 0.001
_refine_ls_shift/su_mean 0.000
_refine_ls_structure_factor_coef Fsqd
_refine_ls_weighting_details 'calc w=1/[\s^2^(Fo^2^)+(0.0344P)^2^+0.1094P] where P=(Fo^2^+2Fc^2^)/3'
_refine_ls_weighting_scheme calc
_refine_ls_wR_factor_gt 0.0611
_refine_ls_wR_factor_ref 0.0615
_reflns_number_gt 1923
_reflns_number_total 1938
_reflns_threshold_expression >2sigma(I)
_cod_data_source_file ol7b00819_si_002.cif
_cod_data_source_block z
_cod_depositor_comments
;
The following automatic conversions were performed:

'_symmetry_cell_setting' value 'Monoclinic' changed to 'monoclinic'
according to
/home/data/users/saulius/crontab/automatic-downloads/rss-feeds/ACS/lib/dictionaries/cif_core.dic
dictionary named 'cif_core.dic' version 2.4.2 from 2011-04-26.

Automatic conversion script
Id: cif_fix_values 4973 2017-02-22 13:04:09Z antanas 

 Adding full bibliography for 1545714.cif.
;
_cod_original_sg_symbol_H-M P2(1)
_cod_database_code 1545714

loop_
_symmetry_equiv_pos_as_xyz
'x, y, z'
'-x, y+1/2, -z'

loop_
_atom_site_label
_atom_site_type_symbol
_atom_site_fract_x
_atom_site_fract_y
_atom_site_fract_z
_atom_site_U_iso_or_equiv
_atom_site_adp_type
_atom_site_occupancy
_atom_site_symmetry_multiplicity
_atom_site_calc_flag
_atom_site_refinement_flags
S1 S 0.05942(8) 0.92730(4) 0.90248(4) 0.03876(12) Uani 1 1 d .
O1 O 0.1627(2) 0.78454(11) 1.11006(11) 0.0334(3) Uani 1 1 d .
N2 N 0.2449(3) 1.16194(14) 1.26593(14) 0.0380(3) Uani 1 1 d .
H2A H 0.1481 1.2297 1.2326 0.046 Uiso 1 1 calc R
C1 C 0.0853(3) 1.13054(17) 1.46919(18) 0.0377(4) Uani 1 1 d .
H1A H -0.0405 1.2000 1.4558 0.045 Uiso 1 1 calc R
C2 C 0.1238(3) 1.05317(18) 1.57633(17) 0.0375(4) Uani 1 1 d .
H2B H 0.0217 1.0692 1.6381 0.045 Uiso 1 1 calc R
C3 C 0.3101(3) 0.95106(17) 1.59703(16) 0.0364(4) Uani 1 1 d .
H3A H 0.3339 0.9002 1.6729 0.044 Uiso 1 1 calc R
C4 C 0.4593(3) 0.92349(19) 1.50892(14) 0.0311(3) Uani 1 1 d .
H4A H 0.5845 0.8538 1.5234 0.037 Uiso 1 1 calc R
C5 C 0.4239(3) 0.99946(14) 1.39772(14) 0.0265(3) Uani 1 1 d .
C6 C 0.2391(3) 1.10292(15) 1.38032(16) 0.0298(3) Uani 1 1 d .
C7 C 0.4266(4) 1.09799(16) 1.21197(16) 0.0352(4) Uani 1 1 d .
H7A H 0.4669 1.1209 1.1327 0.042 Uiso 1 1 calc R
C8 C 0.5406(3) 0.99731(15) 1.28817(15) 0.0287(3) Uani 1 1 d .
C9 C 0.7397(3) 0.89919(15) 1.26322(15) 0.0314(4) Uani 1 1 d .
H9A H 0.8295 0.8598 1.3450 0.038 Uiso 1 1 calc R
H9B H 0.8726 0.9470 1.2271 0.038 Uiso 1 1 calc R
C10 C 0.6245(3) 0.78698(16) 1.17241(15) 0.0299(3) Uani 1 1 d .
H10A H 0.7604 0.7182 1.1684 0.036 Uiso 1 1 calc R
N1 N 0.5154(2) 0.83932(14) 1.04544(12) 0.0309(3) Uani 1 1 d .
H1B H 0.6111 0.8621 0.9907 0.037 Uiso 1 1 calc R
C11 C 0.2576(3) 0.84858(15) 1.02187(15) 0.0292(3) Uani 1 1 d .
C12 C 0.3777(3) 0.72206(16) 1.19990(18) 0.0328(4) Uani 1 1 d .
H12A H 0.3798 0.6249 1.1859 0.039 Uiso 1 1 calc R
H12B H 0.3622 0.7391 1.2886 0.039 Uiso 1 1 calc R

loop_
_atom_site_aniso_label
_atom_site_aniso_U_11
_atom_site_aniso_U_22
_atom_site_aniso_U_33
_atom_site_aniso_U_23
_atom_site_aniso_U_13
_atom_site_aniso_U_12
S1 0.0409(2) 0.0374(2) 0.0359(2) -0.00185(19) 0.00329(16) -0.0035(2)
O1 0.0252(5) 0.0343(6) 0.0429(6) 0.0014(5) 0.0121(5) -0.0040(5)
N2 0.0472(8) 0.0249(7) 0.0364(8) 0.0002(6) -0.0039(6) 0.0060(6)
C1 0.0291(8) 0.0321(9) 0.0495(10) -0.0158(8) 0.0028(7) -0.0002(7)
C2 0.0340(9) 0.0404(9) 0.0405(9) -0.0141(8) 0.0134(7) -0.0067(7)
C3 0.0417(9) 0.0357(9) 0.0328(8) -0.0024(7) 0.0101(7) -0.0066(7)
C4 0.0307(7) 0.0285(7) 0.0334(7) -0.0011(7) 0.0049(6) 0.0001(7)
C5 0.0240(7) 0.0241(7) 0.0297(7) -0.0042(6) 0.0019(6) -0.0043(6)
C6 0.0289(7) 0.0229(7) 0.0340(8) -0.0050(6) -0.0019(6) -0.0016(6)
C7 0.0478(10) 0.0286(8) 0.0273(8) -0.0008(7) 0.0035(7) -0.0069(7)
C8 0.0294(8) 0.0270(7) 0.0289(8) -0.0019(6) 0.0042(6) -0.0058(6)
C9 0.0264(7) 0.0341(10) 0.0337(8) -0.0003(7) 0.0064(6) -0.0035(6)
C10 0.0259(7) 0.0309(8) 0.0347(8) -0.0018(7) 0.0109(6) -0.0011(6)
N1 0.0284(6) 0.0371(7) 0.0303(7) -0.0051(6) 0.0134(5) -0.0063(5)
C11 0.0319(8) 0.0257(8) 0.0319(8) -0.0091(6) 0.0111(6) -0.0062(6)
C12 0.0279(8) 0.0303(8) 0.0415(10) 0.0014(7) 0.0104(7) -0.0024(6)

loop_
_atom_type_symbol
_atom_type_description
_atom_type_scat_dispersion_real
_atom_type_scat_dispersion_imag
_atom_type_scat_source
C C 0.0033 0.0016 'International Tables Vol C Tables 4.2.6.8 and 6.1.1.4'
H H 0.0000 0.0000 'International Tables Vol C Tables 4.2.6.8 and 6.1.1.4'
N N 0.0061 0.0033 'International Tables Vol C Tables 4.2.6.8 and 6.1.1.4'
O O 0.0106 0.0060 'International Tables Vol C Tables 4.2.6.8 and 6.1.1.4'
S S 0.1246 0.1234 'International Tables Vol C Tables 4.2.6.8 and 6.1.1.4'

loop_
_geom_angle_atom_site_label_1
_geom_angle_atom_site_label_2
_geom_angle_atom_site_label_3
_geom_angle
C11 O1 C12 109.29(12)
C6 N2 C7 108.92(14)
C6 N2 H2A 125.5
C7 N2 H2A 125.5
C2 C1 C6 117.23(16)
C2 C1 H1A 121.4
C6 C1 H1A 121.4
C1 C2 C3 121.65(16)
C1 C2 H2B 119.2
C3 C2 H2B 119.2
C4 C3 C2 120.93(17)
C4 C3 H3A 119.5
C2 C3 H3A 119.5
C3 C4 C5 119.14(16)
C3 C4 H4A 120.4
C5 C4 H4A 120.4
C4 C5 C6 118.82(14)
C4 C5 C8 133.71(15)
C6 C5 C8 107.47(14)
N2 C6 C1 130.57(16)
N2 C6 C5 107.19(15)
C1 C6 C5 122.23(16)
C8 C7 N2 110.41(15)
C8 C7 H7A 124.8
N2 C7 H7A 124.8
C7 C8 C5 106.00(15)
C7 C8 C9 127.99(15)
C5 C8 C9 125.96(14)
C8 C9 C10 113.87(12)
C8 C9 H9A 108.8
C10 C9 H9A 108.8
C8 C9 H9B 108.8
C10 C9 H9B 108.8
H9A C9 H9B 107.7
N1 C10 C12 98.92(12)
N1 C10 C9 110.76(13)
C12 C10 C9 115.23(13)
N1 C10 H10A 110.5
C12 C10 H10A 110.5
C9 C10 H10A 110.5
C11 N1 C10 112.73(13)
C11 N1 H1B 123.6
C10 N1 H1B 123.6
N1 C11 O1 110.39(14)
N1 C11 S1 128.61(13)
O1 C11 S1 121.00(11)
O1 C12 C10 104.56(13)
O1 C12 H12A 110.8
C10 C12 H12A 110.8
O1 C12 H12B 110.8
C10 C12 H12B 110.8
H12A C12 H12B 108.9

loop_
_geom_bond_atom_site_label_1
_geom_bond_atom_site_label_2
_geom_bond_distance
S1 C11 1.6721(17)
O1 C11 1.3276(19)
O1 C12 1.463(2)
N2 C6 1.374(2)
N2 C7 1.374(2)
N2 H2A 0.8800
C1 C2 1.371(3)
C1 C6 1.402(3)
C1 H1A 0.9500
C2 C3 1.402(3)
C2 H2B 0.9500
C3 C4 1.377(2)
C3 H3A 0.9500
C4 C5 1.400(2)
C4 H4A 0.9500
C5 C6 1.407(2)
C5 C8 1.438(2)
C7 C8 1.360(2)
C7 H7A 0.9500
C8 C9 1.500(2)
C9 C10 1.532(2)
C9 H9A 0.9900
C9 H9B 0.9900
C10 N1 1.464(2)
C10 C12 1.530(2)
C10 H10A 1.0000
N1 C11 1.322(2)
N1 H1B 0.8800
C12 H12A 0.9900
C12 H12B 0.9900

loop_
_geom_torsion_atom_site_label_1
_geom_torsion_atom_site_label_2
_geom_torsion_atom_site_label_3
_geom_torsion_atom_site_label_4
_geom_torsion
C6 C1 C2 C3 0.4(2)
C1 C2 C3 C4 -1.0(3)
C2 C3 C4 C5 0.3(2)
C3 C4 C5 C6 0.8(2)
C3 C4 C5 C8 -179.31(16)
C7 N2 C6 C1 -178.91(16)
C7 N2 C6 C5 0.21(18)
C2 C1 C6 N2 179.86(16)
C2 C1 C6 C5 0.9(2)
C4 C5 C6 N2 179.33(14)
C8 C5 C6 N2 -0.56(16)
C4 C5 C6 C1 -1.5(2)
C8 C5 C6 C1 178.65(14)
C6 N2 C7 C8 0.26(19)
N2 C7 C8 C5 -0.60(18)
N2 C7 C8 C9 177.17(14)
C4 C5 C8 C7 -179.16(17)
C6 C5 C8 C7 0.71(16)
C4 C5 C8 C9 3.0(3)
C6 C5 C8 C9 -177.12(14)
C7 C8 C9 C10 -78.1(2)
C5 C8 C9 C10 99.25(18)
C8 C9 C10 N1 64.94(16)
C8 C9 C10 C12 -46.28(19)
C12 C10 N1 C11 19.19(16)
C9 C10 N1 C11 -102.21(15)
C10 N1 C11 O1 -11.88(17)
C10 N1 C11 S1 167.72(12)
C12 O1 C11 N1 -2.05(17)
C12 O1 C11 S1 178.31(11)
C11 O1 C12 C10 13.98(16)
N1 C10 C12 O1 -18.68(15)
C9 C10 C12 O1 99.38(15)
